data_7120466
loop_
_publ_author_name
'Shi, Min'
'Wei, Yin'
'Yu, Liu-Zhu'

_publ_section_title
;
 Copper-catalyzed trifluoromethylazidation and rearrangement of
 aniline-linked 1,7-enynes: access to CF3-substituted azaspirocyclic
 dihydroquinolin-2-ones and furoindolines
;
_journal_name_full 'Chem. Commun.'
_journal_paper_doi 10.1039/C7CC04748G
_journal_year 2017
_chemical_formula_sum 'C27 H25 F3 N2 O4 S'
_chemical_formula_weight 530.55
_chemical_name_systematic
; 
 ? 
;
_space_group_crystal_system monoclinic
_space_group_IT_number 14
_space_group_name_Hall '-P 2ybc'
_space_group_name_H-M_alt 'P 1 21/c 1'
_symmetry_space_group_name_Hall '-P 2ybc'
_symmetry_space_group_name_H-M 'P 1 21/c 1'
_atom_sites_solution_hydrogens mixed
_audit_creation_method SHELXL-2013
_audit_update_record
;
2017-06-02 deposited with the CCDC.
2017-07-17 downloaded from the CCDC.
;
_cell_angle_alpha 90
_cell_angle_beta 105.012(3)
_cell_angle_gamma 90
_cell_formula_units_Z 4
_cell_length_a 11.1898(16)
_cell_length_b 21.424(3)
_cell_length_c 11.0005(16)
_cell_measurement_reflns_used 3975
_cell_measurement_temperature 293(2)
_cell_measurement_theta_max 47.384
_cell_measurement_theta_min 5.003
_cell_volume 2547.2(6)
_computing_cell_refinement 'Bruker SMART'
_computing_data_collection 'Bruker SMART'
_computing_data_reduction 'Bruker SHELXTL'
_computing_molecular_graphics 'Bruker SHELXTL'
_computing_publication_material 'Bruker SHELXTL'
_computing_structure_refinement 'SHELXL-2013 (Sheldrick, 2013)'
_computing_structure_solution 'Bruker SHELXTL'
_diffrn_ambient_temperature 293(2)
_diffrn_measured_fraction_theta_full 1.000
_diffrn_measured_fraction_theta_max 1.000
_diffrn_measurement_device_type 'CCD area detector'
_diffrn_measurement_method 'phi and omega scans'
_diffrn_radiation_type MoK\a
_diffrn_radiation_wavelength 0.71073
_diffrn_reflns_av_R_equivalents 0.0396
_diffrn_reflns_av_unetI/netI 0.0403
_diffrn_reflns_Laue_measured_fraction_full 1.000
_diffrn_reflns_Laue_measured_fraction_max 1.000
_diffrn_reflns_limit_h_max 13
_diffrn_reflns_limit_h_min -8
_diffrn_reflns_limit_k_max 25
_diffrn_reflns_limit_k_min -24
_diffrn_reflns_limit_l_max 13
_diffrn_reflns_limit_l_min -13
_diffrn_reflns_number 14469
_diffrn_reflns_point_group_measured_fraction_full 1.000
_diffrn_reflns_point_group_measured_fraction_max 1.000
_diffrn_reflns_theta_full 25.242
_diffrn_reflns_theta_max 25.496
_diffrn_reflns_theta_min 1.884
_exptl_absorpt_coefficient_mu 0.186
_exptl_absorpt_correction_T_max 0.7456
_exptl_absorpt_correction_T_min 0.6444
_exptl_absorpt_correction_type multi-scan
_exptl_absorpt_process_details sadabs
_exptl_crystal_colour colorless
_exptl_crystal_density_diffrn 1.383
_exptl_crystal_description prismatic
_exptl_crystal_F_000 1104
_exptl_crystal_size_max 0.220
_exptl_crystal_size_mid 0.170
_exptl_crystal_size_min 0.130
_refine_diff_density_max 0.340
_refine_diff_density_min -0.255
_refine_diff_density_rms 0.062
_refine_ls_extinction_coef 0.0022(7)
_refine_ls_extinction_expression Fc^*^=kFc[1+0.001xFc^2^\l^3^/sin(2\q)]^-1/4^
_refine_ls_extinction_method SHELXL
_refine_ls_goodness_of_fit_ref 1.036
_refine_ls_hydrogen_treatment mixed
_refine_ls_matrix_type full
_refine_ls_number_parameters 342
_refine_ls_number_reflns 4752
_refine_ls_number_restraints 0
_refine_ls_restrained_S_all 1.036
_refine_ls_R_factor_all 0.0625
_refine_ls_R_factor_gt 0.0492
_refine_ls_shift/su_max 0.004
_refine_ls_shift/su_mean 0.000
_refine_ls_structure_factor_coef Fsqd
_refine_ls_weighting_details 'w=1/[\s^2^(Fo^2^)+(0.0680P)^2^+0.5958P] where P=(Fo^2^+2Fc^2^)/3'
_refine_ls_weighting_scheme calc
_refine_ls_wR_factor_gt 0.1222
_refine_ls_wR_factor_ref 0.1307
_reflns_Friedel_coverage 0.000
_reflns_number_gt 3757
_reflns_number_total 4752
_reflns_threshold_expression 'I > 2\s(I)'
_cod_data_source_file c7cc04748g2.cif
_cod_data_source_block cd17334
_cod_database_code 7120466
_shelx_space_group_comment
; 
The symmetry employed for this shelxl refinement is uniquely defined 
by the following loop, which should always be used as a source of 
symmetry information in preference to the above space-group names. 
They are only intended as comments. 
;
_shelx_estimated_absorpt_t_min 0.960
_shelx_estimated_absorpt_t_max 0.976
_shelxl_version_number 2013-4

loop_
_space_group_symop_operation_xyz
'x, y, z'
'-x, y+1/2, -z+1/2'
'-x, -y, -z'
'x, -y-1/2, z-1/2'

loop_
_atom_site_label
_atom_site_type_symbol
_atom_site_fract_x
_atom_site_fract_y
_atom_site_fract_z
_atom_site_U_iso_or_equiv
_atom_site_adp_type
_atom_site_occupancy
_atom_site_site_symmetry_order
_atom_site_calc_flag
_atom_site_refinement_flags_posn
_atom_site_refinement_flags_adp
S1 S 0.75384(5) 0.05372(2) 0.07692(5) 0.04572(18) Uani 1 1 d . .
N1 N 0.77890(15) 0.08851(8) 0.21706(15) 0.0410(4) Uani 1 1 d . .
N2 N 0.70481(18) 0.02405(8) 0.37467(16) 0.0422(4) Uani 1 1 d . .
O1 O 0.84316(16) 0.18757(8) 0.67545(16) 0.0618(5) Uani 1 1 d . .
O2 O 0.74637(16) 0.20921(7) 0.47632(15) 0.0583(4) Uani 1 1 d . .
O3 O 0.62721(16) 0.06283(8) 0.01659(14) 0.0606(4) Uani 1 1 d . .
O4 O 0.84642(16) 0.07658(8) 0.02130(14) 0.0584(4) Uani 1 1 d . .
F1 F 0.40821(14) 0.14628(9) 0.57730(16) 0.0900(6) Uani 1 1 d . .
F2 F 0.53892(19) 0.09382(9) 0.71269(17) 0.1002(6) Uani 1 1 d . .
F3 F 0.57835(15) 0.18607(7) 0.67413(17) 0.0833(5) Uani 1 1 d . .
C1 C 0.89996(19) 0.09279(9) 0.29995(19) 0.0412(5) Uani 1 1 d . .
C2 C 1.0120(2) 0.10051(11) 0.2705(2) 0.0546(6) Uani 1 1 d . .
H2 H 1.0166 0.1003 0.1872 0.066 Uiso 1 1 calc R U
C3 C 1.1163(2) 0.10842(12) 0.3675(3) 0.0600(6) Uani 1 1 d . .
H3 H 1.1925 0.1131 0.3494 0.072 Uiso 1 1 calc R U
C4 C 1.1104(2) 0.10957(11) 0.4912(2) 0.0562(6) Uani 1 1 d . .
H4 H 1.1821 0.1157 0.5554 0.067 Uiso 1 1 calc R U
C5 C 0.9990(2) 0.10166(11) 0.5200(2) 0.0495(5) Uani 1 1 d . .
H5 H 0.9949 0.1026 0.6033 0.059 Uiso 1 1 calc R U
C6 C 0.89321(18) 0.09231(9) 0.42413(19) 0.0403(5) Uani 1 1 d . .
C7 C 0.76270(18) 0.08293(9) 0.42906(18) 0.0378(4) Uani 1 1 d . .
C8 C 0.68928(18) 0.07872(9) 0.29308(18) 0.0377(4) Uani 1 1 d . .
C9 C 0.56148(18) 0.10151(9) 0.23796(18) 0.0392(5) Uani 1 1 d . .
C10 C 0.5402(2) 0.16357(10) 0.2053(2) 0.0471(5) Uani 1 1 d . .
H10 H 0.6065 0.1905 0.2099 0.057 Uiso 1 1 calc R U
C11 C 0.4209(2) 0.18551(11) 0.1662(2) 0.0567(6) Uani 1 1 d . .
H11 H 0.4067 0.2274 0.1450 0.068 Uiso 1 1 calc R U
C12 C 0.3225(2) 0.14590(12) 0.1581(2) 0.0549(6) Uani 1 1 d . .
H12 H 0.2420 0.1612 0.1338 0.066 Uiso 1 1 calc R U
C13 C 0.3429(2) 0.08417(11) 0.1859(2) 0.0499(5) Uani 1 1 d . .
H13 H 0.2762 0.0572 0.1779 0.060 Uiso 1 1 calc R U
C14 C 0.4617(2) 0.06172(10) 0.22582(19) 0.0443(5) Uani 1 1 d . .
H14 H 0.4751 0.0196 0.2447 0.053 Uiso 1 1 calc R U
C15 C 0.72239(18) 0.10739(9) 0.54414(18) 0.0398(5) Uani 1 1 d . .
C16 C 0.7711(2) 0.06140(11) 0.6525(2) 0.0548(6) Uani 1 1 d . .
H16A H 0.8566 0.0525 0.6592 0.082 Uiso 1 1 calc R U
H16B H 0.7241 0.0234 0.6364 0.082 Uiso 1 1 calc R U
H16C H 0.7630 0.0795 0.7299 0.082 Uiso 1 1 calc R U
C17 C 0.58103(19) 0.11283(10) 0.5154(2) 0.0461(5) Uani 1 1 d . .
H17A H 0.5536 0.1415 0.4454 0.055 Uiso 1 1 calc R U
H17B H 0.5459 0.0723 0.4875 0.055 Uiso 1 1 calc R U
C18 C 0.5283(2) 0.13423(11) 0.6197(2) 0.0526(6) Uani 1 1 d . .
C19 C 0.77910(19) 0.17220(10) 0.5762(2) 0.0434(5) Uani 1 1 d . .
C20 C 0.7932(3) 0.27254(13) 0.4914(3) 0.0891(10) Uani 1 1 d . .
H20A H 0.7741 0.2912 0.5634 0.134 Uiso 1 1 calc R U
H20B H 0.7552 0.2963 0.4175 0.134 Uiso 1 1 calc R U
H20C H 0.8812 0.2721 0.5031 0.134 Uiso 1 1 calc R U
C21 C 0.7796(2) -0.02613(10) 0.10757(18) 0.0437(5) Uani 1 1 d . .
C22 C 0.6843(2) -0.06300(11) 0.1259(2) 0.0533(6) Uani 1 1 d . .
H22 H 0.6069 -0.0459 0.1216 0.064 Uiso 1 1 calc R U
C23 C 0.7060(3) -0.12537(12) 0.1504(2) 0.0623(7) Uani 1 1 d . .
H23 H 0.6425 -0.1503 0.1638 0.075 Uiso 1 1 calc R U
C24 C 0.8191(3) -0.15214(11) 0.1558(2) 0.0632(7) Uani 1 1 d . .
C25 C 0.9122(2) -0.11453(11) 0.1346(2) 0.0581(6) Uani 1 1 d . .
H25 H 0.9887 -0.1320 0.1363 0.070 Uiso 1 1 calc R U
C26 C 0.8937(2) -0.05198(10) 0.1113(2) 0.0480(5) Uani 1 1 d . .
H26 H 0.9573 -0.0271 0.0981 0.058 Uiso 1 1 calc R U
C27 C 0.8400(4) -0.22089(14) 0.1799(4) 0.1024(11) Uani 1 1 d . .
H27A H 0.9147 -0.2332 0.1590 0.154 Uiso 1 1 calc R U
H27B H 0.7714 -0.2438 0.1289 0.154 Uiso 1 1 calc R U
H27C H 0.8472 -0.2295 0.2671 0.154 Uiso 1 1 calc R U
H2A H 0.758(2) -0.0013(11) 0.365(2) 0.042(6) Uiso 1 1 d . .

loop_
_atom_site_aniso_label
_atom_site_aniso_U_11
_atom_site_aniso_U_22
_atom_site_aniso_U_33
_atom_site_aniso_U_23
_atom_site_aniso_U_13
_atom_site_aniso_U_12
S1 0.0531(4) 0.0502(3) 0.0361(3) -0.0006(2) 0.0155(2) 0.0057(2)
N1 0.0414(10) 0.0432(10) 0.0418(9) -0.0023(7) 0.0170(8) 0.0005(7)
N2 0.0478(11) 0.0334(9) 0.0474(10) -0.0011(7) 0.0159(8) 0.0012(8)
O1 0.0617(11) 0.0636(11) 0.0541(10) -0.0140(8) 0.0040(8) -0.0077(8)
O2 0.0789(12) 0.0415(8) 0.0533(9) 0.0009(7) 0.0152(8) -0.0112(7)
O3 0.0601(11) 0.0740(11) 0.0435(8) -0.0047(8) 0.0059(8) 0.0161(8)
O4 0.0751(12) 0.0614(10) 0.0478(9) 0.0061(7) 0.0321(8) 0.0041(8)
F1 0.0469(9) 0.1391(16) 0.0915(12) -0.0318(10) 0.0315(8) -0.0027(9)
F2 0.1392(17) 0.0967(13) 0.0931(12) 0.0222(10) 0.0812(13) 0.0196(11)
F3 0.0761(11) 0.0750(10) 0.1104(13) -0.0445(9) 0.0449(10) -0.0091(8)
C1 0.0424(12) 0.0373(11) 0.0465(11) -0.0038(9) 0.0165(9) 0.0014(8)
C2 0.0533(14) 0.0623(15) 0.0549(13) -0.0071(11) 0.0261(12) -0.0034(11)
C3 0.0436(14) 0.0674(16) 0.0755(17) -0.0090(13) 0.0273(12) -0.0029(11)
C4 0.0388(13) 0.0656(15) 0.0630(15) -0.0073(12) 0.0111(11) 0.0012(10)
C5 0.0429(12) 0.0574(13) 0.0479(12) -0.0030(10) 0.0111(10) 0.0028(10)
C6 0.0404(12) 0.0373(11) 0.0453(11) -0.0015(9) 0.0148(9) 0.0036(8)
C7 0.0390(11) 0.0355(10) 0.0403(11) 0.0007(8) 0.0126(9) 0.0012(8)
C8 0.0412(11) 0.0349(10) 0.0396(10) -0.0027(8) 0.0149(9) -0.0019(8)
C9 0.0410(11) 0.0423(11) 0.0361(10) -0.0037(8) 0.0133(9) -0.0014(8)
C10 0.0454(13) 0.0445(12) 0.0521(13) 0.0023(10) 0.0139(10) -0.0020(9)
C11 0.0570(16) 0.0513(14) 0.0607(14) 0.0086(11) 0.0133(12) 0.0105(11)
C12 0.0396(13) 0.0745(17) 0.0492(13) -0.0034(11) 0.0090(10) 0.0077(11)
C13 0.0429(13) 0.0657(15) 0.0427(12) -0.0104(11) 0.0140(10) -0.0095(11)
C14 0.0498(13) 0.0443(12) 0.0405(11) -0.0066(9) 0.0148(10) -0.0051(9)
C15 0.0408(12) 0.0423(11) 0.0390(10) -0.0012(8) 0.0150(9) -0.0011(8)
C16 0.0656(16) 0.0545(14) 0.0475(12) 0.0067(10) 0.0206(11) 0.0016(11)
C17 0.0443(13) 0.0509(12) 0.0467(12) -0.0080(10) 0.0184(10) -0.0062(9)
C18 0.0502(14) 0.0550(14) 0.0590(14) -0.0091(11) 0.0255(11) -0.0056(10)
C19 0.0411(12) 0.0471(12) 0.0449(12) -0.0068(10) 0.0162(10) -0.0007(9)
C20 0.127(3) 0.0521(16) 0.090(2) -0.0001(15) 0.031(2) -0.0281(16)
C21 0.0498(13) 0.0490(12) 0.0335(10) -0.0072(9) 0.0128(9) -0.0019(9)
C22 0.0579(15) 0.0595(15) 0.0489(13) -0.0152(11) 0.0251(11) -0.0080(11)
C23 0.0791(19) 0.0587(16) 0.0566(14) -0.0116(12) 0.0309(13) -0.0211(13)
C24 0.086(2) 0.0495(14) 0.0519(14) -0.0029(11) 0.0133(13) -0.0029(13)
C25 0.0573(15) 0.0562(14) 0.0553(14) -0.0056(11) 0.0045(11) 0.0079(11)
C26 0.0467(13) 0.0522(13) 0.0440(12) -0.0042(10) 0.0098(10) -0.0011(10)
C27 0.126(3) 0.0547(18) 0.121(3) 0.0136(18) 0.021(2) -0.0013(17)

loop_
_atom_type_symbol
_atom_type_description
_atom_type_scat_dispersion_real
_atom_type_scat_dispersion_imag
_atom_type_scat_source
C C 0.0033 0.0016 'International Tables Vol C Tables 4.2.6.8 and 6.1.1.4'
H H 0.0000 0.0000 'International Tables Vol C Tables 4.2.6.8 and 6.1.1.4'
N N 0.0061 0.0033 'International Tables Vol C Tables 4.2.6.8 and 6.1.1.4'
O O 0.0106 0.0060 'International Tables Vol C Tables 4.2.6.8 and 6.1.1.4'
F F 0.0171 0.0103 'International Tables Vol C Tables 4.2.6.8 and 6.1.1.4'
S S 0.1246 0.1234 'International Tables Vol C Tables 4.2.6.8 and 6.1.1.4'

loop_
_geom_angle_atom_site_label_1
_geom_angle_atom_site_label_2
_geom_angle_atom_site_label_3
_geom_angle
O3 S1 O4 120.30(10)
O3 S1 N1 106.26(9)
O4 S1 N1 106.09(9)
O3 S1 C21 108.66(11)
O4 S1 C21 108.50(10)
N1 S1 C21 106.15(9)
C1 N1 C8 108.58(15)
C1 N1 S1 121.57(13)
C8 N1 S1 118.88(13)
C8 N2 C7 62.09(13)
C8 N2 H2A 115.0(15)
C7 N2 H2A 111.0(16)
C19 O2 C20 116.8(2)
C2 C1 C6 121.0(2)
C2 C1 N1 128.75(19)
C6 C1 N1 110.12(17)
C3 C2 C1 118.2(2)
C3 C2 H2 120.9
C1 C2 H2 120.9
C2 C3 C4 121.4(2)
C2 C3 H3 119.3
C4 C3 H3 119.3
C5 C4 C3 120.2(2)
C5 C4 H4 119.9
C3 C4 H4 119.9
C4 C5 C6 119.5(2)
C4 C5 H5 120.3
C6 C5 H5 120.3
C5 C6 C1 119.73(19)
C5 C6 C7 130.31(19)
C1 C6 C7 109.93(18)
N2 C7 C6 115.67(16)
N2 C7 C8 58.50(12)
C6 C7 C8 105.00(16)
N2 C7 C15 115.69(16)
C6 C7 C15 118.84(17)
C8 C7 C15 129.30(17)
N2 C8 N1 118.18(16)
N2 C8 C9 117.67(16)
N1 C8 C9 116.46(16)
N2 C8 C7 59.42(12)
N1 C8 C7 106.09(16)
C9 C8 C7 127.16(16)
C10 C9 C14 119.19(19)
C10 C9 C8 120.38(18)
C14 C9 C8 120.32(19)
C11 C10 C9 119.9(2)
C11 C10 H10 120.1
C9 C10 H10 120.1
C12 C11 C10 120.4(2)
C12 C11 H11 119.8
C10 C11 H11 119.8
C13 C12 C11 120.0(2)
C13 C12 H12 120.0
C11 C12 H12 120.0
C12 C13 C14 120.2(2)
C12 C13 H13 119.9
C14 C13 H13 119.9
C13 C14 C9 120.3(2)
C13 C14 H14 119.8
C9 C14 H14 119.8
C19 C15 C16 111.16(18)
C19 C15 C17 108.81(16)
C16 C15 C17 110.40(17)
C19 C15 C7 107.82(15)
C16 C15 C7 107.43(16)
C17 C15 C7 111.20(16)
C15 C16 H16A 109.5
C15 C16 H16B 109.5
H16A C16 H16B 109.5
C15 C16 H16C 109.5
H16A C16 H16C 109.5
H16B C16 H16C 109.5
C18 C17 C15 117.16(18)
C18 C17 H17A 108.0
C15 C17 H17A 108.0
C18 C17 H17B 108.0
C15 C17 H17B 108.0
H17A C17 H17B 107.3
F3 C18 F2 104.9(2)
F3 C18 F1 105.55(19)
F2 C18 F1 106.18(19)
F3 C18 C17 113.77(19)
F2 C18 C17 114.8(2)
F1 C18 C17 110.8(2)
O1 C19 O2 124.5(2)
O1 C19 C15 125.5(2)
O2 C19 C15 110.00(17)
O2 C20 H20A 109.5
O2 C20 H20B 109.5
H20A C20 H20B 109.5
O2 C20 H20C 109.5
H20A C20 H20C 109.5
H20B C20 H20C 109.5
C26 C21 C22 120.5(2)
C26 C21 S1 120.09(17)
C22 C21 S1 119.36(18)
C23 C22 C21 118.7(2)
C23 C22 H22 120.7
C21 C22 H22 120.7
C22 C23 C24 121.9(2)
C22 C23 H23 119.1
C24 C23 H23 119.1
C23 C24 C25 118.3(2)
C23 C24 C27 121.0(3)
C25 C24 C27 120.7(3)
C26 C25 C24 121.1(2)
C26 C25 H25 119.4
C24 C25 H25 119.4
C25 C26 C21 119.4(2)
C25 C26 H26 120.3
C21 C26 H26 120.3
C24 C27 H27A 109.5
C24 C27 H27B 109.5
H27A C27 H27B 109.5
C24 C27 H27C 109.5
H27A C27 H27C 109.5
H27B C27 H27C 109.5

loop_
_geom_bond_atom_site_label_1
_geom_bond_atom_site_label_2
_geom_bond_distance
S1 O3 1.4139(17)
S1 O4 1.4198(16)
S1 N1 1.6694(17)
S1 C21 1.753(2)
N1 C1 1.427(3)
N1 C8 1.478(2)
N2 C8 1.458(3)
N2 C7 1.472(3)
N2 H2A 0.83(2)
O1 C19 1.187(3)
O2 C19 1.328(3)
O2 C20 1.449(3)
F1 C18 1.329(3)
F2 C18 1.322(3)
F3 C18 1.316(3)
C1 C2 1.384(3)
C1 C6 1.388(3)
C2 C3 1.372(3)
C2 H2 0.9300
C3 C4 1.380(3)
C3 H3 0.9300
C4 C5 1.374(3)
C4 H4 0.9300
C5 C6 1.381(3)
C5 H5 0.9300
C6 C7 1.489(3)
C7 C8 1.511(3)
C7 C15 1.542(3)
C8 C9 1.484(3)
C9 C10 1.382(3)
C9 C14 1.383(3)
C10 C11 1.375(3)
C10 H10 0.9300
C11 C12 1.375(3)
C11 H11 0.9300
C12 C13 1.363(3)
C12 H12 0.9300
C13 C14 1.375(3)
C13 H13 0.9300
C14 H14 0.9300
C15 C19 1.529(3)
C15 C16 1.534(3)
C15 C17 1.535(3)
C16 H16A 0.9600
C16 H16B 0.9600
C16 H16C 0.9600
C17 C18 1.492(3)
C17 H17A 0.9700
C17 H17B 0.9700
C20 H20A 0.9600
C20 H20B 0.9600
C20 H20C 0.9600
C21 C26 1.382(3)
C21 C22 1.384(3)
C22 C23 1.373(3)
C22 H22 0.9300
C23 C24 1.376(4)
C23 H23 0.9300
C24 C25 1.384(4)
C24 C27 1.504(4)
C25 C26 1.370(3)
C25 H25 0.9300
C26 H26 0.9300
C27 H27A 0.9600
C27 H27B 0.9600
C27 H27C 0.9600

loop_
_geom_torsion_atom_site_label_1
_geom_torsion_atom_site_label_2
_geom_torsion_atom_site_label_3
_geom_torsion_atom_site_label_4
_geom_torsion
O3 S1 N1 C1 -175.01(15)
O4 S1 N1 C1 -45.88(17)
C21 S1 N1 C1 69.42(17)
O3 S1 N1 C8 44.99(17)
O4 S1 N1 C8 174.12(14)
C21 S1 N1 C8 -70.57(16)
C8 N1 C1 C2 178.5(2)
S1 N1 C1 C2 34.9(3)
C8 N1 C1 C6 -5.6(2)
S1 N1 C1 C6 -149.15(14)
C6 C1 C2 C3 -0.8(3)
N1 C1 C2 C3 174.8(2)
C1 C2 C3 C4 -0.9(4)
C2 C3 C4 C5 1.1(4)
C3 C4 C5 C6 0.3(4)
C4 C5 C6 C1 -1.8(3)
C4 C5 C6 C7 -179.7(2)
C2 C1 C6 C5 2.1(3)
N1 C1 C6 C5 -174.22(18)
C2 C1 C6 C7 -179.66(18)
N1 C1 C6 C7 4.0(2)
C8 N2 C7 C6 -92.42(18)
C8 N2 C7 C15 121.98(19)
C5 C6 C7 N2 -121.0(2)
C1 C6 C7 N2 61.0(2)
C5 C6 C7 C8 177.1(2)
C1 C6 C7 C8 -0.9(2)
C5 C6 C7 C15 23.4(3)
C1 C6 C7 C15 -154.56(17)
C7 N2 C8 N1 92.78(18)
C7 N2 C8 C9 -118.84(19)
C1 N1 C8 N2 -58.7(2)
S1 N1 C8 N2 86.02(19)
C1 N1 C8 C9 152.56(16)
S1 N1 C8 C9 -62.7(2)
C1 N1 C8 C7 4.82(19)
S1 N1 C8 C7 149.52(13)
C6 C7 C8 N2 111.21(17)
C15 C7 C8 N2 -98.9(2)
N2 C7 C8 N1 -113.61(16)
C6 C7 C8 N1 -2.39(19)
C15 C7 C8 N1 147.46(18)
N2 C7 C8 C9 103.2(2)
C6 C7 C8 C9 -145.56(19)
C15 C7 C8 C9 4.3(3)
N2 C8 C9 C10 153.36(18)
N1 C8 C9 C10 -57.7(2)
C7 C8 C9 C10 82.2(3)
N2 C8 C9 C14 -22.7(3)
N1 C8 C9 C14 126.24(19)
C7 C8 C9 C14 -93.8(2)
C14 C9 C10 C11 2.6(3)
C8 C9 C10 C11 -173.51(19)
C9 C10 C11 C12 -0.6(3)
C10 C11 C12 C13 -1.7(4)
C11 C12 C13 C14 2.0(3)
C12 C13 C14 C9 -0.1(3)
C10 C9 C14 C13 -2.2(3)
C8 C9 C14 C13 173.84(18)
N2 C7 C15 C19 -172.96(17)
C6 C7 C15 C19 42.6(2)
C8 C7 C15 C19 -103.8(2)
N2 C7 C15 C16 67.2(2)
C6 C7 C15 C16 -77.3(2)
C8 C7 C15 C16 136.3(2)
N2 C7 C15 C17 -53.7(2)
C6 C7 C15 C17 161.80(17)
C8 C7 C15 C17 15.4(3)
C19 C15 C17 C18 -63.1(2)
C16 C15 C17 C18 59.1(2)
C7 C15 C17 C18 178.26(18)
C15 C17 C18 F3 51.4(3)
C15 C17 C18 F2 -69.6(3)
C15 C17 C18 F1 170.15(19)
C20 O2 C19 O1 0.1(3)
C20 O2 C19 C15 -179.8(2)
C16 C15 C19 O1 -6.8(3)
C17 C15 C19 O1 115.0(2)
C7 C15 C19 O1 -124.3(2)
C16 C15 C19 O2 173.14(17)
C17 C15 C19 O2 -65.1(2)
C7 C15 C19 O2 55.6(2)
O3 S1 C21 C26 150.61(16)
O4 S1 C21 C26 18.2(2)
N1 S1 C21 C26 -95.46(17)
O3 S1 C21 C22 -28.35(19)
O4 S1 C21 C22 -160.77(17)
N1 S1 C21 C22 85.58(18)
C26 C21 C22 C23 1.4(3)
S1 C21 C22 C23 -179.67(17)
C21 C22 C23 C24 -0.8(4)
C22 C23 C24 C25 -0.5(4)
C22 C23 C24 C27 -178.6(3)
C23 C24 C25 C26 1.2(4)
C27 C24 C25 C26 179.3(3)
C24 C25 C26 C21 -0.7(3)
C22 C21 C26 C25 -0.7(3)
S1 C21 C26 C25 -179.62(17)
